data_7216275
loop_
_publ_author_name
'Caira, Mino R.'
'Nassimbeni, Luigi R.'
'Su, Hong'
'Weber, Edwin'

_publ_section_title
;
 Temperature-dependent phase transition in a phenylfluorenol inclusion
 compound
;
_journal_issue 62
_journal_name_full CrystEngComm
_journal_page_first 351
_journal_paper_doi 10.1039/b310202e
_journal_volume 5
_journal_year 2003
_chemical_formula_moiety 'C26 H29 N O'
_chemical_formula_sum 'C26 H29 N O'
_chemical_formula_weight 371.50
_chemical_melting_point ?
_chemical_name_common '9-phenylfluoren-9-ol 4-methylcyclohexylamine clathrate'
_chemical_name_systematic
;
9-phenylfluoren-9-ol 4-methylcyclohexylamine clathrate
;
_space_group_IT_number 2
_symmetry_cell_setting triclinic
_symmetry_space_group_name_Hall '-P 1'
_symmetry_space_group_name_H-M 'P -1'
_atom_sites_solution_hydrogens geom
_atom_sites_solution_primary direct
_atom_sites_solution_secondary difmap
_audit_creation_method SHELXL-97
_cell_angle_alpha 100.72(3)
_cell_angle_beta 96.13(3)
_cell_angle_gamma 111.23(3)
_cell_formula_units_Z 2
_cell_length_a 8.7451(17)
_cell_length_b 11.472(2)
_cell_length_c 12.336(3)
_cell_measurement_temperature 297(2)
_cell_volume 1112.8(5)
_computing_cell_refinement 'DENZO-SMN (Otwinowski & Minor, 1997)'
_computing_data_collection 'COLLECT (2000)'
_computing_data_reduction 'DENZO-SMN (Otwinowski & Minor, 1997)'
_computing_molecular_graphics PovRay
_computing_publication_material 'SHELXL-97 (Sheldrick, 1997)'
_computing_structure_refinement 'SHELXL-97 (Sheldrick, 1997)'
_computing_structure_solution 'SHELXS-86 (Sheldrick, 1985)'
_diffrn_ambient_temperature 297(2)
_diffrn_measured_fraction_theta_full 0.990
_diffrn_measured_fraction_theta_max 0.990
_diffrn_measurement_device_type 'Nonius Kappa CCD diffractometer'
_diffrn_measurement_method '1\% \f scans and \w scans'
_diffrn_radiation_monochromator graphite
_diffrn_radiation_source 'fine-focus sealed tube'
_diffrn_radiation_type MoK\a
_diffrn_radiation_wavelength 0.71073
_diffrn_reflns_av_R_equivalents 0.0000
_diffrn_reflns_av_sigmaI/netI 0.0286
_diffrn_reflns_limit_h_max 11
_diffrn_reflns_limit_h_min 0
_diffrn_reflns_limit_k_max 13
_diffrn_reflns_limit_k_min -14
_diffrn_reflns_limit_l_max 15
_diffrn_reflns_limit_l_min -16
_diffrn_reflns_number 5059
_diffrn_reflns_theta_full 27.48
_diffrn_reflns_theta_max 27.48
_diffrn_reflns_theta_min 3.05
_exptl_absorpt_coefficient_mu 0.066
_exptl_absorpt_correction_T_max 0.9869
_exptl_absorpt_correction_T_min 0.9804
_exptl_absorpt_correction_type N/A
_exptl_absorpt_process_details N/A
_exptl_crystal_colour Colourless
_exptl_crystal_density_diffrn 1.109
_exptl_crystal_density_meas ?
_exptl_crystal_density_method 'not measured'
_exptl_crystal_description Parallelepiped
_exptl_crystal_F_000 400
_exptl_crystal_size_max 0.30
_exptl_crystal_size_mid 0.20
_exptl_crystal_size_min 0.20
_refine_diff_density_max 0.167
_refine_diff_density_min -0.133
_refine_diff_density_rms 0.025
_refine_ls_extinction_coef 0.068(15)
_refine_ls_extinction_expression Fc^*^=kFc[1+0.001xFc^2^\l^3^/sin(2\q)]^-1/4^
_refine_ls_extinction_method SHELXL
_refine_ls_goodness_of_fit_ref 1.032
_refine_ls_hydrogen_treatment mixed
_refine_ls_matrix_type full
_refine_ls_number_parameters 258
_refine_ls_number_reflns 5059
_refine_ls_number_restraints 0
_refine_ls_restrained_S_all 1.032
_refine_ls_R_factor_all 0.0919
_refine_ls_R_factor_gt 0.0588
_refine_ls_shift/su_max 0.000
_refine_ls_shift/su_mean 0.000
_refine_ls_structure_factor_coef Fsqd
_refine_ls_weighting_details 'calc w=1/[\s^2^(Fo^2^)+(0.0587P)^2^+0.2375P] where P=(Fo^2^+2Fc^2^)/3'
_refine_ls_weighting_scheme calc
_refine_ls_wR_factor_gt 0.1382
_refine_ls_wR_factor_ref 0.1590
_reflns_number_gt 3417
_reflns_number_total 5059
_reflns_threshold_expression >2sigma(I)
_cod_data_source_file b310202e.txt
_cod_data_source_block HTMC2
_cod_depositor_comments
;
The following automatic conversions were performed:

'_chemical_melting_point' value 'N/A' was changed to '?' - the value
is undefined or not given.

'_symmetry_cell_setting' value
'Triclinic' changed to 'triclinic' according to
/usr/data/users/saulius/automatic-downloads/retrospective/RSC/lib/dictionaries/cif_core.dic
dictionary named 'cif_core.dic' version 2.4.2 from 2011-04-26.

Automatic conversion script
Id: cif_fix_values 2281 2013-09-26 08:29:07Z andrius 

The following automatic conversions were performed:

'_exptl_crystal_density_meas' value 'N/A' was changed to '?' - the
value is perceived as not measured.

Automatic conversion script
Id: cif_fix_values 3008 2015-01-20 13:52:24Z robertas 
;
_cod_original_cell_volume 1112.8(4)
_cod_original_sg_symbol_H-M P-1
_cod_database_code 7216275

loop_
_symmetry_equiv_pos_as_xyz
'x, y, z'
'-x, -y, -z'

loop_
_atom_site_label
_atom_site_type_symbol
_atom_site_fract_x
_atom_site_fract_y
_atom_site_fract_z
_atom_site_U_iso_or_equiv
_atom_site_adp_type
_atom_site_occupancy
_atom_site_symmetry_multiplicity
_atom_site_calc_flag
_atom_site_refinement_flags
O1 O 0.14599(14) 0.91734(10) 0.58502(9) 0.0658(3) Uani 1 1 d .
C1 C 0.19046(18) 0.85118(13) 0.66172(13) 0.0559(4) Uani 1 1 d .
C2 C 0.04155(18) 0.73398(14) 0.66977(14) 0.0572(4) Uani 1 1 d .
C14 C 0.33004(18) 0.81352(14) 0.62446(14) 0.0589(4) Uani 1 1 d .
N1G N -0.06912(18) 1.03137(13) 0.65100(13) 0.0703(4) Uani 1 1 d .
C3 C -0.0520(2) 0.62436(15) 0.58633(17) 0.0705(5) Uani 1 1 d .
H3 H -0.0285 0.6167 0.5142 0.085 Uiso 1 1 calc R
C15 C 0.3967(2) 0.84615(16) 0.53407(18) 0.0724(5) Uani 1 1 d .
H15 H 0.3568 0.8932 0.4934 0.087 Uiso 1 1 calc R
C7 C 0.0072(2) 0.74641(17) 0.77732(15) 0.0675(4) Uani 1 1 d .
C1G C 0.0204(2) 1.15320(15) 0.73703(14) 0.0635(4) Uani 1 1 d .
H1G H 0.0617 1.1324 0.8049 0.076 Uiso 1 1 calc R
C13 C 0.2391(2) 0.93089(15) 0.78325(15) 0.0679(5) Uani 1 1 d .
C8 C 0.1293(2) 0.86964(19) 0.84842(15) 0.0740(5) Uani 1 1 d .
C2G C 0.1692(2) 1.23575(17) 0.69669(18) 0.0796(5) Uani 1 1 d .
H2G1 H 0.1316 1.2554 0.6281 0.095 Uiso 1 1 calc R
H2G2 H 0.2395 1.1886 0.6798 0.095 Uiso 1 1 calc R
C6G C -0.0854(2) 1.22917(19) 0.76904(17) 0.0788(5) Uani 1 1 d .
H6G1 H -0.1306 1.2485 0.7025 0.095 Uiso 1 1 calc R
H6G2 H -0.1785 1.1770 0.7982 0.095 Uiso 1 1 calc R
C4 C -0.1803(2) 0.52668(19) 0.6105(2) 0.0898(6) Uani 1 1 d .
H4 H -0.2435 0.4526 0.5545 0.108 Uiso 1 1 calc R
C17 C 0.5837(2) 0.74074(19) 0.5601(2) 0.0964(7) Uani 1 1 d .
H17 H 0.6684 0.7164 0.5383 0.116 Uiso 1 1 calc R
C19 C 0.3925(3) 0.7442(2) 0.68386(19) 0.0913(6) Uani 1 1 d .
H19 H 0.3499 0.7219 0.7464 0.110 Uiso 1 1 calc R
C16 C 0.5235(2) 0.8098(2) 0.5023(2) 0.0944(7) Uani 1 1 d .
H16 H 0.5679 0.8329 0.4405 0.113 Uiso 1 1 calc R
C4G C 0.1683(3) 1.43750(18) 0.82138(18) 0.0906(6) Uani 1 1 d .
H4G H 0.1316 1.4651 0.7563 0.109 Uiso 1 1 calc R
C6 C -0.1244(3) 0.6465(2) 0.8016(2) 0.0904(6) Uani 1 1 d .
H6 H -0.1499 0.6530 0.8732 0.109 Uiso 1 1 calc R
C5G C 0.0146(3) 1.3538(2) 0.85654(18) 0.0915(6) Uani 1 1 d .
H5G1 H -0.0559 1.4014 0.8710 0.110 Uiso 1 1 calc R
H5G2 H 0.0476 1.3338 0.9261 0.110 Uiso 1 1 calc R
C5 C -0.2151(2) 0.5376(2) 0.7152(3) 0.0973(7) Uani 1 1 d .
H5 H -0.3024 0.4704 0.7298 0.117 Uiso 1 1 calc R
C18 C 0.5181(3) 0.7077(2) 0.6507(2) 0.1031(8) Uani 1 1 d .
H18 H 0.5583 0.6602 0.6906 0.124 Uiso 1 1 calc R
C3G C 0.2706(3) 1.3608(2) 0.7846(2) 0.0992(7) Uani 1 1 d .
H3G1 H 0.3187 1.3409 0.8497 0.119 Uiso 1 1 calc R
H3G2 H 0.3618 1.4133 0.7542 0.119 Uiso 1 1 calc R
C12 C 0.3708(3) 1.04721(19) 0.8293(2) 0.0957(7) Uani 1 1 d .
H12 H 0.4448 1.0874 0.7861 0.115 Uiso 1 1 calc R
C10 C 0.2786(5) 1.0421(4) 1.0065(2) 0.1355(12) Uani 1 1 d .
H10 H 0.2918 1.0809 1.0820 0.163 Uiso 1 1 calc R
C11 C 0.3896(4) 1.1032(3) 0.9444(3) 0.1277(11) Uani 1 1 d .
H11 H 0.4774 1.1816 0.9782 0.153 Uiso 1 1 calc R
C7G C 0.2712(4) 1.5582(2) 0.9139(2) 0.1340(11) Uani 1 1 d .
H7G1 H 0.3001 1.5339 0.9811 0.201 Uiso 1 1 calc R
H7G2 H 0.2071 1.6099 0.9283 0.201 Uiso 1 1 calc R
H7G3 H 0.3714 1.6068 0.8905 0.201 Uiso 1 1 calc R
C9 C 0.1502(4) 0.9270(3) 0.96089(19) 0.1100(8) Uani 1 1 d .
H9 H 0.0771 0.8870 1.0047 0.132 Uiso 1 1 calc R
H1G1 H -0.1163 1.0430 0.5768 0.117(8) Uiso 1 1 d R
H1G2 H -0.1651 0.9769 0.6818 0.119(8) Uiso 1 1 d R
H1 H 0.0696 0.9546 0.6187 0.101(6) Uiso 1 1 d R

loop_
_atom_site_aniso_label
_atom_site_aniso_U_11
_atom_site_aniso_U_22
_atom_site_aniso_U_33
_atom_site_aniso_U_23
_atom_site_aniso_U_13
_atom_site_aniso_U_12
O1 0.0768(7) 0.0667(7) 0.0699(7) 0.0224(5) 0.0117(6) 0.0443(6)
C1 0.0573(8) 0.0496(8) 0.0618(9) 0.0119(7) 0.0003(7) 0.0260(7)
C2 0.0534(8) 0.0548(8) 0.0686(10) 0.0141(7) 0.0030(7) 0.0299(7)
C14 0.0486(8) 0.0464(8) 0.0783(11) 0.0124(7) 0.0012(7) 0.0189(6)
N1G 0.0707(9) 0.0652(8) 0.0772(10) 0.0141(7) 0.0100(7) 0.0318(7)
C3 0.0579(9) 0.0582(9) 0.0910(12) 0.0060(8) -0.0016(8) 0.0277(8)
C15 0.0551(9) 0.0590(9) 0.1120(15) 0.0346(9) 0.0231(9) 0.0237(7)
C7 0.0654(10) 0.0732(11) 0.0753(11) 0.0258(9) 0.0086(8) 0.0376(9)
C1G 0.0664(10) 0.0644(9) 0.0671(10) 0.0199(8) 0.0132(8) 0.0318(8)
C13 0.0713(10) 0.0568(9) 0.0704(11) 0.0031(8) -0.0111(8) 0.0319(8)
C8 0.0901(13) 0.0843(12) 0.0599(10) 0.0168(9) 0.0055(9) 0.0510(10)
C2G 0.0772(12) 0.0699(11) 0.0976(14) 0.0205(10) 0.0312(10) 0.0315(9)
C6G 0.0809(12) 0.0884(13) 0.0797(12) 0.0194(10) 0.0231(10) 0.0458(10)
C4 0.0622(11) 0.0638(11) 0.135(2) 0.0144(12) 0.0010(12) 0.0242(9)
C17 0.0470(10) 0.0739(12) 0.170(2) 0.0263(13) 0.0224(12) 0.0268(9)
C19 0.0904(14) 0.1082(15) 0.1058(15) 0.0433(13) 0.0165(12) 0.0658(13)
C16 0.0633(11) 0.0835(13) 0.154(2) 0.0479(13) 0.0470(12) 0.0318(10)
C4G 0.1214(17) 0.0656(11) 0.0809(13) 0.0156(10) 0.0040(12) 0.0375(12)
C6 0.0829(13) 0.1122(17) 0.1077(16) 0.0599(14) 0.0326(12) 0.0539(13)
C5G 0.1235(18) 0.0888(14) 0.0738(12) 0.0115(10) 0.0206(12) 0.0582(13)
C5 0.0591(11) 0.0770(14) 0.159(2) 0.0444(15) 0.0134(14) 0.0249(10)
C18 0.0826(14) 0.1053(16) 0.146(2) 0.0422(16) 0.0088(14) 0.0624(13)
C3G 0.0854(14) 0.0767(13) 0.1263(19) 0.0262(13) 0.0172(13) 0.0213(11)
C12 0.0925(14) 0.0648(11) 0.1080(17) -0.0030(11) -0.0211(12) 0.0286(10)
C10 0.184(3) 0.131(3) 0.0801(17) -0.0184(17) -0.019(2) 0.083(2)
C11 0.132(2) 0.0875(17) 0.121(2) -0.0286(16) -0.0527(19) 0.0420(16)
C7G 0.184(3) 0.0768(15) 0.1100(19) 0.0028(13) -0.0139(19) 0.0371(17)
C9 0.148(2) 0.121(2) 0.0664(13) 0.0072(13) 0.0029(14) 0.0713(18)

loop_
_atom_type_symbol
_atom_type_description
_atom_type_scat_dispersion_real
_atom_type_scat_dispersion_imag
_atom_type_scat_source
C C 0.0033 0.0016 'International Tables Vol C Tables 4.2.6.8 and 6.1.1.4'
H H 0.0000 0.0000 'International Tables Vol C Tables 4.2.6.8 and 6.1.1.4'
N N 0.0061 0.0033 'International Tables Vol C Tables 4.2.6.8 and 6.1.1.4'
O O 0.0106 0.0060 'International Tables Vol C Tables 4.2.6.8 and 6.1.1.4'

loop_
_geom_angle_atom_site_label_1
_geom_angle_atom_site_label_2
_geom_angle_atom_site_label_3
_geom_angle
C1 O1 H1 106.4
O1 C1 C14 108.04(13)
O1 C1 C2 112.15(12)
C14 C1 C2 111.44(11)
O1 C1 C13 112.24(12)
C14 C1 C13 112.19(13)
C2 C1 C13 100.74(14)
C3 C2 C7 120.62(16)
C3 C2 C1 127.99(16)
C7 C2 C1 111.37(15)
C15 C14 C19 118.45(16)
C15 C14 C1 122.16(14)
C19 C14 C1 119.39(16)
C1G N1G H1G1 113.7
C1G N1G H1G2 107.1
H1G1 N1G H1G2 108.2
C4 C3 C2 119.6(2)
C4 C3 H3 120.2
C2 C3 H3 120.2
C14 C15 C16 120.59(17)
C14 C15 H15 119.7
C16 C15 H15 119.7
C2 C7 C6 119.64(19)
C2 C7 C8 108.59(16)
C6 C7 C8 131.74(19)
N1G C1G C2G 109.07(14)
N1G C1G C6G 114.60(14)
C2G C1G C6G 109.50(14)
N1G C1G H1G 107.8
C2G C1G H1G 107.8
C6G C1G H1G 107.8
C12 C13 C8 121.22(19)
C12 C13 C1 128.0(2)
C8 C13 C1 110.78(15)
C9 C8 C13 119.9(2)
C9 C8 C7 131.6(2)
C13 C8 C7 108.47(15)
C1G C2G C3G 111.31(17)
C1G C2G H2G1 109.4
C3G C2G H2G1 109.4
C1G C2G H2G2 109.4
C3G C2G H2G2 109.4
H2G1 C2G H2G2 108.0
C5G C6G C1G 111.86(16)
C5G C6G H6G1 109.2
C1G C6G H6G1 109.2
C5G C6G H6G2 109.2
C1G C6G H6G2 109.2
H6G1 C6G H6G2 107.9
C5 C4 C3 120.4(2)
C5 C4 H4 119.8
C3 C4 H4 119.8
C16 C17 C18 119.08(19)
C16 C17 H17 120.5
C18 C17 H17 120.5
C18 C19 C14 120.3(2)
C18 C19 H19 119.8
C14 C19 H19 119.8
C17 C16 C15 120.8(2)
C17 C16 H16 119.6
C15 C16 H16 119.6
C5G C4G C3G 110.28(16)
C5G C4G C7G 111.6(2)
C3G C4G C7G 111.8(2)
C5G C4G H4G 107.7
C3G C4G H4G 107.7
C7G C4G H4G 107.7
C5 C6 C7 117.9(2)
C5 C6 H6 121.1
C7 C6 H6 121.1
C4G C5G C6G 112.96(17)
C4G C5G H5G1 109.0
C6G C5G H5G1 109.0
C4G C5G H5G2 109.0
C6G C5G H5G2 109.0
H5G1 C5G H5G2 107.8
C4 C5 C6 121.9(2)
C4 C5 H5 119.0
C6 C5 H5 119.0
C17 C18 C19 120.69(19)
C17 C18 H18 119.7
C19 C18 H18 119.7
C4G C3G C2G 113.16(18)
C4G C3G H3G1 108.9
C2G C3G H3G1 108.9
C4G C3G H3G2 108.9
C2G C3G H3G2 108.9
H3G1 C3G H3G2 107.8
C13 C12 C11 117.6(3)
C13 C12 H12 121.2
C11 C12 H12 121.2
C9 C10 C11 121.9(3)
C9 C10 H10 119.1
C11 C10 H10 119.1
C10 C11 C12 120.1(3)
C10 C11 H11 119.9
C12 C11 H11 119.9
C4G C7G H7G1 109.5
C4G C7G H7G2 109.5
H7G1 C7G H7G2 109.5
C4G C7G H7G3 109.5
H7G1 C7G H7G3 109.5
H7G2 C7G H7G3 109.5
C10 C9 C8 119.2(3)
C10 C9 H9 120.4
C8 C9 H9 120.4

loop_
_geom_bond_atom_site_label_1
_geom_bond_atom_site_label_2
_geom_bond_distance
O1 C1 1.4230(17)
O1 H1 1.0001
C1 C14 1.522(2)
C1 C2 1.524(2)
C1 C13 1.529(2)
C2 C3 1.380(2)
C2 C7 1.384(2)
C14 C15 1.364(3)
C14 C19 1.384(2)
N1G C1G 1.473(2)
N1G H1G1 1.0154
N1G H1G2 1.0078
C3 C4 1.374(3)
C3 H3 0.9300
C15 C16 1.387(2)
C15 H15 0.9300
C7 C6 1.405(3)
C7 C8 1.468(3)
C1G C2G 1.503(2)
C1G C6G 1.519(2)
C1G H1G 0.9800
C13 C12 1.377(3)
C13 C8 1.396(3)
C8 C9 1.382(3)
C2G C3G 1.521(3)
C2G H2G1 0.9700
C2G H2G2 0.9700
C6G C5G 1.514(3)
C6G H6G1 0.9700
C6G H6G2 0.9700
C4 C5 1.352(3)
C4 H4 0.9300
C17 C16 1.359(3)
C17 C18 1.363(3)
C17 H17 0.9300
C19 C18 1.383(3)
C19 H19 0.9300
C16 H16 0.9300
C4G C5G 1.504(3)
C4G C3G 1.513(3)
C4G C7G 1.523(3)
C4G H4G 0.9800
C6 C5 1.390(3)
C6 H6 0.9300
C5G H5G1 0.9700
C5G H5G2 0.9700
C5 H5 0.9300
C18 H18 0.9300
C3G H3G1 0.9700
C3G H3G2 0.9700
C12 C11 1.410(4)
C12 H12 0.9300
C10 C9 1.355(4)
C10 C11 1.374(4)
C10 H10 0.9300
C11 H11 0.9300
C7G H7G1 0.9600
C7G H7G2 0.9600
C7G H7G3 0.9600
C9 H9 0.9300

loop_
_geom_hbond_atom_site_label_D
_geom_hbond_atom_site_label_H
_geom_hbond_atom_site_label_A
_geom_hbond_distance_DH
_geom_hbond_distance_HA
_geom_hbond_distance_DA
_geom_hbond_angle_DHA
_geom_hbond_site_symmetry_A
O1 H1 N1G 1.00 1.78 2.7614(18) 167.7 .
N1G H1G1 O1 1.02 2.14 3.127(2) 164.3 2_576

loop_
_geom_torsion_atom_site_label_1
_geom_torsion_atom_site_label_2
_geom_torsion_atom_site_label_3
_geom_torsion_atom_site_label_4
_geom_torsion
O1 C1 C2 C3 63.48(19)
C14 C1 C2 C3 -57.79(19)
C13 C1 C2 C3 -176.96(14)
O1 C1 C2 C7 -117.88(14)
C14 C1 C2 C7 120.85(14)
C13 C1 C2 C7 1.68(15)
O1 C1 C14 C15 2.1(2)
C2 C1 C14 C15 125.70(17)
C13 C1 C14 C15 -122.19(17)
O1 C1 C14 C19 -178.09(15)
C2 C1 C14 C19 -54.5(2)
C13 C1 C14 C19 57.7(2)
C7 C2 C3 C4 -0.1(2)
C1 C2 C3 C4 178.41(14)
C19 C14 C15 C16 0.4(3)
C1 C14 C15 C16 -179.77(16)
C3 C2 C7 C6 -0.1(2)
C1 C2 C7 C6 -178.83(13)
C3 C2 C7 C8 178.05(13)
C1 C2 C7 C8 -0.71(17)
O1 C1 C13 C12 -63.0(2)
C14 C1 C13 C12 58.9(2)
C2 C1 C13 C12 177.56(16)
O1 C1 C13 C8 117.37(15)
C14 C1 C13 C8 -120.75(15)
C2 C1 C13 C8 -2.12(15)
C12 C13 C8 C9 1.2(3)
C1 C13 C8 C9 -179.10(16)
C12 C13 C8 C7 -177.86(15)
C1 C13 C8 C7 1.85(18)
C2 C7 C8 C9 -179.6(2)
C6 C7 C8 C9 -1.8(3)
C2 C7 C8 C13 -0.71(18)
C6 C7 C8 C13 177.10(17)
N1G C1G C2G C3G -177.62(15)
C6G C1G C2G C3G 56.2(2)
N1G C1G C6G C5G -179.27(16)
C2G C1G C6G C5G -56.4(2)
C2 C3 C4 C5 0.1(3)
C15 C14 C19 C18 -0.9(3)
C1 C14 C19 C18 179.29(18)
C18 C17 C16 C15 -0.2(3)
C14 C15 C16 C17 0.2(3)
C2 C7 C6 C5 0.3(2)
C8 C7 C6 C5 -177.36(17)
C3G C4G C5G C6G -51.8(2)
C7G C4G C5G C6G -176.67(18)
C1G C6G C5G C4G 55.2(2)
C3 C4 C5 C6 0.1(3)
C7 C6 C5 C4 -0.3(3)
C16 C17 C18 C19 -0.3(4)
C14 C19 C18 C17 0.8(4)
C5G C4G C3G C2G 52.1(3)
C7G C4G C3G C2G 176.9(2)
C1G C2G C3G C4G -55.7(2)
C8 C13 C12 C11 -0.9(3)
C1 C13 C12 C11 179.47(18)
C9 C10 C11 C12 0.9(5)
C13 C12 C11 C10 -0.1(4)
C11 C10 C9 C8 -0.5(4)
C13 C8 C9 C10 -0.5(3)
C7 C8 C9 C10 178.3(2)
